data_2212730
loop_
_publ_author_name
'Yun-Fa Zheng'
'Liang-Gui Wang'
'Guo-Bing Yan'

_publ_section_title
;
 1-{[5-Fluoro-2-(trifluoromethyl)phenyl]iminomethyl}-2-naphthol
;
_journal_coeditor_code WN2116
_journal_issue 3
_journal_name_full 'Acta Crystallographica Section E'
_journal_page_first o1407
_journal_page_last o1408
_journal_paper_doi 10.1107/S1600536807007751
_journal_volume 63
_journal_year 2007
_chemical_formula_iupac 'C18 H11 F4 N O'
_chemical_formula_moiety 'C18 H11 F4 N O'
_chemical_formula_sum 'C18 H11 F4 N O'
_chemical_formula_weight 333.28
_chemical_name_systematic
;
1-{[5-Fluoro-2-(trifluoromethyl)phenyl]iminomethyl}-2-naphthol
;
_space_group_IT_number 14
_symmetry_cell_setting monoclinic
_symmetry_space_group_name_Hall '-P 2ybc'
_symmetry_space_group_name_H-M 'P 1 21/c 1'
_atom_sites_solution_hydrogens geom
_atom_sites_solution_primary direct
_atom_sites_solution_secondary difmap
_audit_creation_method SHELXL97
_cell_angle_alpha 90.00
_cell_angle_beta 95.179(5)
_cell_angle_gamma 90.00
_cell_formula_units_Z 4
_cell_length_a 13.433(3)
_cell_length_b 13.198(3)
_cell_length_c 8.275(2)
_cell_measurement_reflns_used 1581
_cell_measurement_temperature 298(2)
_cell_measurement_theta_max 25.23
_cell_measurement_theta_min 2.17
_cell_volume 1461.1(6)
_computing_cell_refinement 'SAINT (Bruker, 1999)'
_computing_data_collection 'SMART (Bruker, 1998)'
_computing_data_reduction SAINT
_computing_molecular_graphics 'SHELXTL (Bruker, 1998)'
_computing_publication_material SHELXTL
_computing_structure_refinement 'SHELXL97 (Sheldrick, 1997)'
_computing_structure_solution 'SHELXS97 (Sheldrick, 1997)'
_diffrn_ambient_temperature 298(2)
_diffrn_measured_fraction_theta_full 0.995
_diffrn_measured_fraction_theta_max 0.995
_diffrn_measurement_device_type 'Bruker APEX area-detector'
_diffrn_measurement_method '\f and \w'
_diffrn_radiation_monochromator graphite
_diffrn_radiation_source 'fine-focus sealed tube'
_diffrn_radiation_type MoK\a
_diffrn_radiation_wavelength 0.71073
_diffrn_reflns_av_R_equivalents 0.0329
_diffrn_reflns_av_sigmaI/netI 0.0375
_diffrn_reflns_limit_h_max 15
_diffrn_reflns_limit_h_min -15
_diffrn_reflns_limit_k_max 15
_diffrn_reflns_limit_k_min -14
_diffrn_reflns_limit_l_max 8
_diffrn_reflns_limit_l_min -9
_diffrn_reflns_number 7480
_diffrn_reflns_theta_full 25.02
_diffrn_reflns_theta_max 25.02
_diffrn_reflns_theta_min 2.17
_diffrn_standards_number 0
_exptl_absorpt_coefficient_mu 0.129
_exptl_absorpt_correction_T_max 0.9794
_exptl_absorpt_correction_T_min 0.9635
_exptl_absorpt_correction_type multi-scan
_exptl_absorpt_process_details '(SADABS; Sheldrick, 1996)'
_exptl_crystal_colour colourless
_exptl_crystal_density_diffrn 1.515
_exptl_crystal_density_method 'not measured'
_exptl_crystal_description block
_exptl_crystal_F_000 680
_exptl_crystal_size_max 0.29
_exptl_crystal_size_mid 0.21
_exptl_crystal_size_min 0.15
_refine_diff_density_max 0.389
_refine_diff_density_min -0.349
_refine_ls_extinction_method none
_refine_ls_goodness_of_fit_ref 1.380
_refine_ls_hydrogen_treatment constr
_refine_ls_matrix_type full
_refine_ls_number_parameters 218
_refine_ls_number_reflns 2561
_refine_ls_number_restraints 6
_refine_ls_restrained_S_all 1.379
_refine_ls_R_factor_all 0.1335
_refine_ls_R_factor_gt 0.1223
_refine_ls_shift/su_max 0.000
_refine_ls_shift/su_mean 0.000
_refine_ls_structure_factor_coef Fsqd
_refine_ls_weighting_details 'calc w = 1/[\s^2^(Fo^2^)+(0.058P)^2^+2.2256P] where P=(Fo^2^+2Fc^2^)/3'
_refine_ls_weighting_scheme calc
_refine_ls_wR_factor_gt 0.2353
_refine_ls_wR_factor_ref 0.2409
_reflns_number_gt 2285
_reflns_number_total 2561
_reflns_threshold_expression I>2\s(I)
_cod_data_source_file wn2116.cif
_cod_data_source_block I
_cod_depositor_comments
;
The following automatic conversions were performed:
'_symmetry_cell_setting' value 'Monoclinic' changed to 'monoclinic'
according to '/home/saulius/struct/CIF-dictionaries/cif_core.dic'
dictionary named 'cif_core.dic' version 2.4.1 from 2010-06-29.

Automatic conversion script
Id: cif_fix_enum 1527 2010-12-29 10:47:43Z saulius 

The following automatic conversions were performed:

'_symmetry_cell_setting' value 'Monoclinic' changed to 'monoclinic'
according to /home/saulius/struct/CIF-dictionaries/cif_core.dic
dictionary named 'cif_core.dic' version 2.4.1 from 2010-06-29.

Automatic conversion script
Id: cif_fix_values 1715 2011-07-08 13:25:40Z adriana 
;
_cod_original_sg_symbol_H-M 'P 21/c'
_cod_database_code 2212730
_cod_database_fobs_code 2212730

loop_
_symmetry_equiv_pos_as_xyz
'x, y, z'
'-x, y+1/2, -z+1/2'
'-x, -y, -z'
'x, -y-1/2, z-1/2'

loop_
_atom_site_type_symbol
_atom_site_label
_atom_site_fract_x
_atom_site_fract_y
_atom_site_fract_z
_atom_site_U_iso_or_equiv
_atom_site_adp_type
_atom_site_calc_flag
_atom_site_refinement_flags
_atom_site_occupancy
F F1 0.7857(5) 1.1553(3) 0.6460(5) 0.145(2) Uani d U 1
F F2 0.8618(4) 1.2482(3) 0.4943(6) 0.1221(17) Uani d U 1
F F3 0.7196(4) 1.1967(3) 0.4196(7) 0.1289(18) Uani d U 1
F F4 0.9570(2) 0.8242(2) 0.2203(4) 0.0789(11) Uani d . 1
O O1 0.8349(3) 0.6112(3) 0.3508(5) 0.0699(12) Uani d . 1
H H1 0.8482 0.6718 0.3550 0.105 Uiso calc R 1
N N1 0.8113(3) 0.7966(3) 0.4115(5) 0.0437(10) Uani d . 1
C C1 0.8049(5) 1.1683(4) 0.4967(8) 0.0682(16) Uani d U 1
C C2 0.8477(4) 1.0764(3) 0.4239(6) 0.0462(12) Uani d . 1
C C3 0.8084(3) 0.9829(3) 0.4565(6) 0.0439(12) Uani d . 1
H H3 0.7574 0.9781 0.5250 0.053 Uiso calc R 1
C C4 0.8444(3) 0.8957(3) 0.3876(5) 0.0409(11) Uani d . 1
C C5 0.9209(4) 0.9077(4) 0.2888(6) 0.0515(13) Uani d . 1
C C6 0.9625(4) 0.9995(5) 0.2565(7) 0.0622(15) Uani d . 1
H H6 1.0147 1.0040 0.1902 0.075 Uiso calc R 1
C C7 0.9249(4) 1.0852(4) 0.3254(7) 0.0587(15) Uani d . 1
H H7 0.9515 1.1486 0.3055 0.070 Uiso calc R 1
C C8 0.7381(3) 0.7716(3) 0.4951(6) 0.0410(11) Uani d . 1
H H8 0.7030 0.8224 0.5433 0.049 Uiso calc R 1
C C9 0.7095(3) 0.6692(3) 0.5155(5) 0.0393(11) Uani d . 1
C C10 0.7644(4) 0.5921(3) 0.4429(6) 0.0473(12) Uani d . 1
C C11 0.7421(4) 0.4891(4) 0.4738(7) 0.0564(14) Uani d . 1
H H11 0.7778 0.4382 0.4268 0.068 Uiso calc R 1
C C12 0.6704(4) 0.4638(3) 0.5696(7) 0.0568(15) Uani d . 1
H H12 0.6585 0.3957 0.5887 0.068 Uiso calc R 1
C C13 0.6123(4) 0.5378(4) 0.6426(6) 0.0474(12) Uani d . 1
C C14 0.5375(4) 0.5104(4) 0.7417(7) 0.0671(17) Uani d . 1
H H14 0.5269 0.4421 0.7617 0.081 Uiso calc R 1
C C15 0.4802(4) 0.5803(5) 0.8094(8) 0.0710(17) Uani d . 1
H H15 0.4317 0.5600 0.8762 0.085 Uiso calc R 1
C C16 0.4945(4) 0.6830(5) 0.7781(7) 0.0617(15) Uani d . 1
H H16 0.4544 0.7315 0.8217 0.074 Uiso calc R 1
C C17 0.5673(4) 0.7120(4) 0.6836(6) 0.0505(13) Uani d . 1
H H17 0.5765 0.7807 0.6649 0.061 Uiso calc R 1
C C18 0.6293(3) 0.6418(3) 0.6133(5) 0.0401(11) Uani d . 1

loop_
_atom_site_aniso_label
_atom_site_aniso_U_11
_atom_site_aniso_U_22
_atom_site_aniso_U_33
_atom_site_aniso_U_12
_atom_site_aniso_U_13
_atom_site_aniso_U_23
F1 0.300(7) 0.057(2) 0.089(3) 0.018(3) 0.084(4) 0.001(2)
F2 0.156(4) 0.047(2) 0.168(5) -0.028(2) 0.044(3) -0.017(2)
F3 0.129(4) 0.088(3) 0.164(4) 0.046(3) -0.016(3) -0.041(3)
F4 0.076(2) 0.060(2) 0.106(3) 0.0117(17) 0.041(2) 0.0032(19)
O1 0.091(3) 0.045(2) 0.080(3) 0.011(2) 0.044(2) -0.004(2)
N1 0.049(2) 0.034(2) 0.049(2) 0.0040(17) 0.0125(19) 0.0044(18)
C1 0.103(5) 0.039(3) 0.063(4) -0.009(3) 0.010(3) 0.009(3)
C2 0.059(3) 0.037(3) 0.042(3) -0.011(2) -0.001(2) 0.008(2)
C3 0.048(3) 0.043(3) 0.042(3) -0.005(2) 0.007(2) 0.004(2)
C4 0.044(3) 0.044(3) 0.035(3) -0.001(2) 0.001(2) 0.008(2)
C5 0.050(3) 0.050(3) 0.055(3) 0.004(2) 0.008(2) 0.007(3)
C6 0.051(3) 0.070(4) 0.068(4) -0.005(3) 0.021(3) 0.011(3)
C7 0.064(3) 0.048(3) 0.063(3) -0.021(3) -0.001(3) 0.016(3)
C8 0.044(3) 0.035(2) 0.045(3) 0.008(2) 0.006(2) -0.003(2)
C9 0.047(3) 0.030(2) 0.040(3) 0.0019(19) -0.002(2) 0.005(2)
C10 0.055(3) 0.037(3) 0.050(3) 0.004(2) 0.009(2) -0.002(2)
C11 0.073(4) 0.035(3) 0.061(3) 0.011(3) 0.009(3) -0.014(2)
C12 0.070(4) 0.023(2) 0.077(4) -0.005(2) 0.001(3) 0.000(2)
C13 0.048(3) 0.042(3) 0.051(3) -0.010(2) -0.004(2) 0.004(2)
C14 0.065(4) 0.048(3) 0.088(5) -0.016(3) 0.006(3) 0.019(3)
C15 0.055(3) 0.085(5) 0.075(4) -0.011(3) 0.016(3) 0.018(4)
C16 0.050(3) 0.066(4) 0.070(4) 0.006(3) 0.015(3) 0.000(3)
C17 0.050(3) 0.043(3) 0.060(3) 0.000(2) 0.013(2) 0.001(2)
C18 0.047(3) 0.033(2) 0.038(3) -0.002(2) -0.003(2) 0.001(2)

loop_
_atom_type_symbol
_atom_type_description
_atom_type_scat_dispersion_real
_atom_type_scat_dispersion_imag
_atom_type_scat_source
C C 0.0033 0.0016 'International Tables Vol C Tables 4.2.6.8 and 6.1.1.4'
H H 0.0000 0.0000 'International Tables Vol C Tables 4.2.6.8 and 6.1.1.4'
N N 0.0061 0.0033 'International Tables Vol C Tables 4.2.6.8 and 6.1.1.4'
O O 0.0106 0.0060 'International Tables Vol C Tables 4.2.6.8 and 6.1.1.4'
F F 0.0171 0.0103 'International Tables Vol C Tables 4.2.6.8 and 6.1.1.4'

loop_
_geom_angle_atom_site_label_1
_geom_angle_atom_site_label_2
_geom_angle_atom_site_label_3
_geom_angle
C10 O1 H1 109.5
C8 N1 C4 125.4(4)
F1 C1 F2 106.8(6)
F1 C1 F3 105.1(6)
F2 C1 F3 104.4(5)
F1 C1 C2 113.2(5)
F2 C1 C2 113.8(5)
F3 C1 C2 112.7(5)
C3 C2 C7 120.8(5)
C3 C2 C1 118.7(5)
C7 C2 C1 120.4(5)
C2 C3 C4 120.5(4)
C2 C3 H3 119.8
C4 C3 H3 119.8
C5 C4 C3 117.0(4)
C5 C4 N1 117.0(4)
C3 C4 N1 126.0(4)
F4 C5 C6 118.1(5)
F4 C5 C4 118.1(4)
C6 C5 C4 123.8(5)
C5 C6 C7 118.2(5)
C5 C6 H6 120.9
C7 C6 H6 120.9
C2 C7 C6 119.7(5)
C2 C7 H7 120.1
C6 C7 H7 120.1
N1 C8 C9 122.2(4)
N1 C8 H8 118.9
C9 C8 H8 118.9
C8 C9 C10 118.4(4)
C8 C9 C18 121.8(4)
C10 C9 C18 119.8(4)
O1 C10 C11 118.1(4)
O1 C10 C9 123.0(4)
C11 C10 C9 118.9(5)
C12 C11 C10 121.2(5)
C12 C11 H11 119.4
C10 C11 H11 119.4
C11 C12 C13 122.1(4)
C11 C12 H12 118.9
C13 C12 H12 118.9
C14 C13 C18 119.1(5)
C14 C13 C12 121.5(5)
C18 C13 C12 119.4(4)
C15 C14 C13 122.0(5)
C15 C14 H14 119.0
C13 C14 H14 119.0
C14 C15 C16 119.4(5)
C14 C15 H15 120.3
C16 C15 H15 120.3
C17 C16 C15 119.8(5)
C17 C16 H16 120.1
C15 C16 H16 120.1
C16 C17 C18 122.3(5)
C16 C17 H17 118.8
C18 C17 H17 118.8
C17 C18 C13 117.2(4)
C17 C18 C9 124.3(4)
C13 C18 C9 118.5(4)

loop_
_geom_bond_atom_site_label_1
_geom_bond_atom_site_label_2
_geom_bond_distance
F1 C1 1.296(7)
F2 C1 1.303(7)
F3 C1 1.314(7)
F4 C5 1.350(6)
O1 C10 1.293(6)
O1 H1 0.8200
N1 C8 1.296(6)
N1 C4 1.402(6)
C1 C2 1.492(8)
C2 C3 1.379(6)
C2 C7 1.381(7)
C3 C4 1.390(6)
C3 H3 0.9300
C4 C5 1.378(7)
C5 C6 1.371(7)
C6 C7 1.382(8)
C6 H6 0.9300
C7 H7 0.9300
C8 C9 1.418(6)
C8 H8 0.9300
C9 C10 1.422(6)
C9 C18 1.451(6)
C10 C11 1.420(7)
C11 C12 1.344(7)
C11 H11 0.9300
C12 C13 1.418(7)
C12 H12 0.9300
C13 C14 1.401(7)
C13 C18 1.416(6)
C14 C15 1.355(8)
C14 H14 0.9300
C15 C16 1.397(8)
C15 H15 0.9300
C16 C17 1.361(7)
C16 H16 0.9300
C17 C18 1.406(7)
C17 H17 0.9300

loop_
_geom_hbond_atom_site_label_D
_geom_hbond_atom_site_label_H
_geom_hbond_atom_site_label_A
_geom_hbond_distance_DH
_geom_hbond_distance_HA
_geom_hbond_distance_DA
_geom_hbond_angle_DHA
O1 H1 N1 0.82 1.79 2.523(5) 148

loop_
_geom_torsion_atom_site_label_1
_geom_torsion_atom_site_label_2
_geom_torsion_atom_site_label_3
_geom_torsion_atom_site_label_4
_geom_torsion
F1 C1 C2 C3 41.2(8)
F2 C1 C2 C3 163.3(5)
F3 C1 C2 C3 -78.0(6)
F1 C1 C2 C7 -139.1(6)
F2 C1 C2 C7 -17.0(8)
F3 C1 C2 C7 101.8(6)
C7 C2 C3 C4 -1.4(7)
C1 C2 C3 C4 178.3(5)
C2 C3 C4 C5 0.8(7)
C2 C3 C4 N1 179.7(4)
C8 N1 C4 C5 -177.2(4)
C8 N1 C4 C3 3.9(7)
C3 C4 C5 F4 -179.9(4)
N1 C4 C5 F4 1.1(7)
C3 C4 C5 C6 0.4(8)
N1 C4 C5 C6 -178.6(5)
F4 C5 C6 C7 179.4(5)
C4 C5 C6 C7 -0.9(8)
C3 C2 C7 C6 0.9(8)
C1 C2 C7 C6 -178.8(5)
C5 C6 C7 C2 0.2(8)
C4 N1 C8 C9 -179.3(4)
N1 C8 C9 C10 0.8(7)
N1 C8 C9 C18 178.1(4)
C8 C9 C10 O1 -4.5(7)
C18 C9 C10 O1 178.0(5)
C8 C9 C10 C11 174.7(5)
C18 C9 C10 C11 -2.7(7)
O1 C10 C11 C12 179.4(5)
C9 C10 C11 C12 0.1(8)
C10 C11 C12 C13 1.1(8)
C11 C12 C13 C14 179.8(5)
C11 C12 C13 C18 0.5(8)
C18 C13 C14 C15 0.6(8)
C12 C13 C14 C15 -178.7(6)
C13 C14 C15 C16 1.0(9)
C14 C15 C16 C17 -1.7(9)
C15 C16 C17 C18 0.7(8)
C16 C17 C18 C13 0.9(7)
C16 C17 C18 C9 -178.3(5)
C14 C13 C18 C17 -1.5(7)
C12 C13 C18 C17 177.8(4)
C14 C13 C18 C9 177.7(4)
C12 C13 C18 C9 -3.1(7)
C8 C9 C18 C17 6.0(7)
C10 C9 C18 C17 -176.7(5)
C8 C9 C18 C13 -173.2(4)
C10 C9 C18 C13 4.2(6)

loop_
_cod_related_entry_id
_cod_related_entry_database
_cod_related_entry_code
1 ChemSpider 30655189
